data_1554543
loop_
_publ_author_name
'Wang, Shitao'
'Shang, Jihai'
'Yan, Chaoxian'
'Wang, Wenbo'
'Yuan, Chengshan'
'Zhang, Hao-Li'
'Shao, Xiangfeng'

_publ_section_title
;
 Trichalcogenasumanenes containing various chalcogen atoms: synthesis,
 structure, properties, and chemical reactivity
;
_journal_issue 2
_journal_name_full 'Organic Chemistry Frontiers'
_journal_page_first 263
_journal_paper_doi 10.1039/C8QO01220B
_journal_volume 6
_journal_year 2019
_chemical_formula_moiety 'C42 H54 O8 S2 Se'
_chemical_formula_sum 'C42 H54 O8 S2 Se'
_chemical_formula_weight 829.93
_chemical_melting_point 340
_chemical_name_common 2S1Se_Ester
_chemical_name_systematic 2S1Se_Ester
_space_group_crystal_system monoclinic
_space_group_IT_number 14
_space_group_name_Hall '-P 2yn'
_space_group_name_H-M_alt 'P 1 21/n 1'
_atom_sites_solution_hydrogens geom
_audit_creation_method SHELXL-2016/6
_audit_update_record
;
2018-09-14 deposited with the CCDC.
2018-12-05 downloaded from the CCDC.
;
_cell_angle_alpha 90
_cell_angle_beta 90.1660(10)
_cell_angle_gamma 90
_cell_formula_units_Z 4
_cell_length_a 17.4194(2)
_cell_length_b 8.20520(10)
_cell_length_c 28.3968(4)
_cell_measurement_reflns_used 6189
_cell_measurement_temperature 290(1)
_cell_measurement_theta_max 69.8660
_cell_measurement_theta_min 5.0680
_cell_volume 4058.73(9)
_computing_cell_refinement
;
CrysAlisPro, Agilent Technologies,
Version 1.171.37.33 (release 27-03-2014 CrysAlis171 .NET)
(compiled Mar 27 2014,17:12:48)
;
_computing_data_collection
;
CrysAlisPro, Agilent Technologies,
Version 1.171.37.33 (release 27-03-2014 CrysAlis171 .NET)
(compiled Mar 27 2014,17:12:48)
;
_computing_data_reduction
;
CrysAlisPro, Agilent Technologies,
Version 1.171.37.33 (release 27-03-2014 CrysAlis171 .NET)
(compiled Mar 27 2014,17:12:48)
;
_computing_molecular_graphics Mercury
_computing_publication_material Mercury
_computing_structure_refinement 'SHELXL-2016/6 (Sheldrick, 2016)'
_computing_structure_solution SIR2004
_diffrn_ambient_temperature 290(1)
_diffrn_detector_area_resol_mean 16.0733
_diffrn_measured_fraction_theta_full 0.988
_diffrn_measured_fraction_theta_max 0.973
_diffrn_measurement_device_type 'SuperNova (Cu) X-ray Source'
_diffrn_measurement_method '\w scans'
_diffrn_radiation_type CuK\a
_diffrn_radiation_wavelength 1.54184
_diffrn_reflns_av_R_equivalents 0.0275
_diffrn_reflns_av_unetI/netI 0.0401
_diffrn_reflns_Laue_measured_fraction_full 0.988
_diffrn_reflns_Laue_measured_fraction_max 0.973
_diffrn_reflns_limit_h_max 15
_diffrn_reflns_limit_h_min -21
_diffrn_reflns_limit_k_max 6
_diffrn_reflns_limit_k_min -9
_diffrn_reflns_limit_l_max 34
_diffrn_reflns_limit_l_min -33
_diffrn_reflns_number 15396
_diffrn_reflns_point_group_measured_fraction_full 0.988
_diffrn_reflns_point_group_measured_fraction_max 0.973
_diffrn_reflns_theta_full 67.684
_diffrn_reflns_theta_max 69.788
_diffrn_reflns_theta_min 5.078
_diffrn_source 'micro-focus sealed X-ray tube'
_exptl_absorpt_coefficient_mu 2.630
_exptl_absorpt_correction_T_max 1.00000
_exptl_absorpt_correction_T_min 0.64106
_exptl_absorpt_correction_type multi-scan
_exptl_absorpt_process_details
;
CrysAlisPro, Agilent Technologies,
Version 1.171.36.28 (release 01-02-2013 CrysAlis171 .NET)
(compiled Feb  1 2013,16:14:44)
Empirical absorption correction using spherical harmonics,
 implemented in SCALE3 ABSPACK scaling algorithm.
;
_exptl_crystal_colour red
_exptl_crystal_density_diffrn 1.358
_exptl_crystal_density_meas ?
_exptl_crystal_density_method 'not measured'
_exptl_crystal_description needle
_exptl_crystal_F_000 1744
_exptl_crystal_size_max 0.43
_exptl_crystal_size_mid 0.16
_exptl_crystal_size_min 0.07
_refine_diff_density_max 5.027
_refine_diff_density_min -3.251
_refine_diff_density_rms 0.244
_refine_ls_extinction_method none
_refine_ls_goodness_of_fit_ref 1.954
_refine_ls_hydrogen_treatment constr
_refine_ls_matrix_type full
_refine_ls_number_parameters 513
_refine_ls_number_reflns 7448
_refine_ls_number_restraints 6
_refine_ls_restrained_S_all 1.955
_refine_ls_R_factor_all 0.1591
_refine_ls_R_factor_gt 0.1451
_refine_ls_shift/su_max 0.001
_refine_ls_shift/su_mean 0.000
_refine_ls_structure_factor_coef Fsqd
_refine_ls_weighting_details 'w=1/[\s^2^(Fo^2^)+(0.2000P)^2^] where P=(Fo^2^+2Fc^2^)/3'
_refine_ls_weighting_scheme calc
_refine_ls_wR_factor_gt 0.4154
_refine_ls_wR_factor_ref 0.4404
_reflns_Friedel_coverage 0.000
_reflns_number_gt 6140
_reflns_number_total 7448
_reflns_threshold_expression 'I > 2\s(I)'
_cod_data_source_file c8qo01220b2.cif
_cod_data_source_block 2S1Se_Ester
_cod_depositor_comments
;
The following automatic conversions were performed:

data item '_exptl_crystal_density_meas' value 'not measured' was
changed to '?' -- the value is perceived as not measured.

Automatic conversion script
Id: cif_fix_values 6909 2019-04-08 15:41:33Z antanas 
;
_cod_original_sg_symbol_H-M 'P 21/n'
_cod_database_code 1554543
_shelx_shelxl_version_number 2016/6
_shelx_space_group_comment
;
The symmetry employed for this shelxl refinement is uniquely defined
by the following loop, which should always be used as a source of
symmetry information in preference to the above space-group names.
They are only intended as comments.
;
_shelx_estimated_absorpt_t_min 0.64106
_shelx_estimated_absorpt_t_max 1.00000

loop_
_space_group_symop_operation_xyz
'x, y, z'
'-x+1/2, y+1/2, -z+1/2'
'-x, -y, -z'
'x-1/2, -y-1/2, z-1/2'

loop_
_atom_site_label
_atom_site_type_symbol
_atom_site_fract_x
_atom_site_fract_y
_atom_site_fract_z
_atom_site_U_iso_or_equiv
_atom_site_adp_type
_atom_site_occupancy
_atom_site_site_symmetry_order
_atom_site_calc_flag
_atom_site_refinement_flags_posn
_atom_site_refinement_flags_adp
_atom_site_refinement_flags_occupancy
_atom_site_disorder_assembly
_atom_site_disorder_group
S1 S 0.09875(7) 0.69423(17) 0.02259(5) 0.0193(4) Uani 1 1 d . . . . .
S2 S -0.20956(8) 1.02226(17) 0.09848(5) 0.0203(4) Uani 1 1 d . . . . .
Se1 Se -0.17392(6) 0.74494(15) -0.12819(4) 0.0615(5) Uani 1 1 d . . . . .
O1 O -0.0169(3) 0.5598(7) -0.15078(19) 0.0393(12) Uani 1 1 d . . . . .
O2 O 0.1019(3) 0.5238(7) -0.0906(2) 0.0459(14) Uani 1 1 d . . . . .
O3 O 0.0733(4) 0.8593(7) 0.1367(2) 0.0463(14) Uani 1 1 d . . . . .
O4 O -0.0601(4) 0.9812(7) 0.16315(19) 0.0436(14) Uani 1 1 d . . . . .
O5 O -0.3503(3) 0.8758(8) -0.0009(2) 0.0453(14) Uani 1 1 d . . . . .
O6 O -0.3313(3) 0.9052(9) -0.1167(2) 0.0537(16) Uani 1 1 d . . . . .
O7 O -0.3582(3) 1.0593(8) 0.0581(2) 0.0443(14) Uani 1 1 d . . . . .
O8 O -0.2848(3) 1.0899(7) -0.06492(19) 0.0403(13) Uani 1 1 d . . . . .
C1 C -0.1677(4) 0.8503(9) -0.0369(2) 0.0295(14) Uani 1 1 d . . . . .
C2 C -0.0965(4) 0.7687(9) -0.0486(3) 0.0307(15) Uani 1 1 d . . . . .
C3 C -0.0343(4) 0.7565(8) -0.0181(3) 0.0312(15) Uani 1 1 d . . . . .
C4 C -0.0403(4) 0.8262(9) 0.0269(3) 0.0329(15) Uani 1 1 d . . . . .
C5 C -0.1075(4) 0.8974(9) 0.0404(3) 0.0322(15) Uani 1 1 d . . . . .
C6 C -0.1763(4) 0.9088(9) 0.0115(3) 0.0316(15) Uani 1 1 d . . . . .
C7 C -0.0874(4) 0.7059(9) -0.0934(3) 0.0313(15) Uani 1 1 d . . . . .
C8 C -0.0204(4) 0.6280(9) -0.1069(3) 0.0332(15) Uani 1 1 d . . . . .
C9 C 0.0417(4) 0.6100(9) -0.0736(3) 0.0345(16) Uani 1 1 d . . . . .
C10 C 0.0340(4) 0.6823(9) -0.0290(3) 0.0348(16) Uani 1 1 d . . . . .
C11 C 0.0232(4) 0.8018(9) 0.0559(3) 0.0335(15) Uani 1 1 d . . . . .
C12 C 0.0164(4) 0.8607(9) 0.1038(3) 0.0358(16) Uani 1 1 d . . . . .
C13 C -0.0516(5) 0.9294(9) 0.1183(3) 0.0374(17) Uani 1 1 d . . . . .
C14 C -0.1153(4) 0.9505(8) 0.0866(3) 0.0341(15) Uani 1 1 d . . . . .
C15 C -0.2359(4) 0.9656(8) 0.0382(2) 0.0319(15) Uani 1 1 d . . . . .
C16 C -0.2138(4) 0.8534(10) -0.0767(2) 0.0322(15) Uani 1 1 d . . . . .
C17 C -0.3183(4) 0.9611(10) 0.0279(3) 0.0373(17) Uani 1 1 d . . . . .
C18 C -0.2840(4) 0.9476(10) -0.0878(3) 0.0359(16) Uani 1 1 d . . . . .
C19 C 0.0459(5) 0.6180(11) -0.1812(3) 0.046(2) Uani 1 1 d . . . . .
H19A H 0.089373 0.544523 -0.179320 0.055 Uiso 1 1 calc R U . . .
H19B H 0.062426 0.725667 -0.171370 0.055 Uiso 1 1 calc R U . . .
C20 C 0.0147(5) 0.6234(12) -0.2310(3) 0.051(2) Uani 1 1 d . . . . .
H20A H 0.056472 0.649391 -0.252201 0.062 Uiso 1 1 calc R U . . .
H20B H -0.003968 0.515705 -0.239264 0.062 Uiso 1 1 calc R U . . .
C21 C -0.0488(6) 0.7436(15) -0.2388(4) 0.067(3) Uani 1 1 d . . . . .
H21A H -0.032182 0.849816 -0.227754 0.080 Uiso 1 1 calc R U . . .
H21B H -0.092882 0.711320 -0.220271 0.080 Uiso 1 1 calc R U . . .
C22 C -0.0735(9) 0.758(2) -0.2917(5) 0.092(4) Uani 1 1 d . . . . .
H22A H -0.041324 0.835787 -0.307292 0.138 Uiso 1 1 calc R U . . .
H22B H -0.126012 0.792873 -0.293473 0.138 Uiso 1 1 calc R U . . .
H22C H -0.068360 0.653569 -0.306667 0.138 Uiso 1 1 calc R U . . .
C23 C 0.1738(4) 0.5261(10) -0.0653(3) 0.0399(17) Uani 1 1 d . . . . .
H23A H 0.170581 0.458921 -0.037249 0.048 Uiso 1 1 calc R U . . .
H23B H 0.186770 0.636418 -0.055938 0.048 Uiso 1 1 calc R U . . .
C24 C 0.2333(5) 0.4597(11) -0.0984(4) 0.052(2) Uani 1 1 d . . . . .
H24A H 0.218914 0.349581 -0.107103 0.062 Uiso 1 1 calc R U . . .
H24B H 0.233137 0.525154 -0.126801 0.062 Uiso 1 1 calc R U . . .
C25 C 0.3127(5) 0.4568(13) -0.0788(4) 0.055(2) Uani 1 1 d . . . . .
H25A H 0.313224 0.394389 -0.049806 0.067 Uiso 1 1 calc R U . . .
H25B H 0.328704 0.567202 -0.071472 0.067 Uiso 1 1 calc R U . . .
C26 C 0.3703(6) 0.3800(16) -0.1143(5) 0.076(3) Uani 1 1 d . . . . .
H26A H 0.357830 0.267218 -0.119020 0.114 Uiso 1 1 calc R U . . .
H26B H 0.421548 0.388789 -0.101995 0.114 Uiso 1 1 calc R U . . .
H26C H 0.367159 0.436694 -0.143841 0.114 Uiso 1 1 calc R U . . .
C27 C 0.1376(5) 0.7560(12) 0.1305(3) 0.044(2) Uani 1 1 d . . . . .
H27A H 0.164295 0.784025 0.101684 0.053 Uiso 1 1 calc R U . . .
H27B H 0.121090 0.643338 0.128381 0.053 Uiso 1 1 calc R U . . .
C28 C 0.1911(6) 0.7787(15) 0.1731(3) 0.061(3) Uani 1 1 d . . . . .
H28A H 0.237289 0.714860 0.168255 0.074 Uiso 1 1 calc R U . . .
H28B H 0.206085 0.892418 0.175055 0.074 Uiso 1 1 calc R U . . .
C29 C 0.1555(6) 0.7296(17) 0.2182(4) 0.069(3) Uani 1 1 d . . . . .
H29A H 0.139937 0.616277 0.216311 0.083 Uiso 1 1 calc R U . . .
H29B H 0.109880 0.794830 0.223545 0.083 Uiso 1 1 calc R U . . .
C30 C 0.2108(8) 0.7516(19) 0.2591(4) 0.081(4) Uani 1 1 d . . . . .
H30A H 0.262573 0.749759 0.247618 0.121 Uiso 1 1 calc R U . . .
H30B H 0.203745 0.664869 0.281333 0.121 Uiso 1 1 calc R U . . .
H30C H 0.201037 0.854233 0.274183 0.121 Uiso 1 1 calc R U . . .
C31 C -0.0588(8) 0.8511(13) 0.1979(3) 0.065(3) Uani 1 1 d . . . . .
H31A H -0.034254 0.755123 0.184942 0.079 Uiso 1 1 calc R U . . .
H31B H -0.030125 0.885360 0.225539 0.079 Uiso 1 1 calc R U . . .
C32 C -0.1374(8) 0.8138(16) 0.2108(5) 0.078(3) Uani 1 1 d . . . . .
H32A H -0.136912 0.724048 0.233014 0.094 Uiso 1 1 calc R U . . .
H32B H -0.164544 0.777366 0.182850 0.094 Uiso 1 1 calc R U . . .
C33 C -0.1843(9) 0.963(2) 0.2337(5) 0.100(5) Uani 1 1 d . . . . .
H33A H -0.156073 1.005385 0.260464 0.120 Uiso 1 1 calc R U . . .
H33B H -0.189612 1.049548 0.210702 0.120 Uiso 1 1 calc R U . . .
C34 C -0.2657(11) 0.906(3) 0.2500(9) 0.142(8) Uani 1 1 d . . . . .
H34A H -0.300293 0.907438 0.223631 0.214 Uiso 1 1 calc R U . . .
H34B H -0.284282 0.979003 0.273895 0.214 Uiso 1 1 calc R U . . .
H34C H -0.262529 0.797855 0.262537 0.214 Uiso 1 1 calc R U . . .
C35 C -0.4403(5) 1.0542(12) 0.0542(3) 0.049(2) Uani 1 1 d . . . . .
H35A H -0.458610 0.944314 0.059808 0.058 Uiso 1 1 calc R U . . .
H35B H -0.456065 1.086654 0.022736 0.058 Uiso 1 1 calc R U . . .
C36 C -0.4740(5) 1.1696(12) 0.0902(3) 0.050(2) Uani 1 1 d . . . . .
H36A H -0.452981 1.277560 0.085063 0.060 Uiso 1 1 calc R U . . .
H36B H -0.529064 1.175828 0.085365 0.060 Uiso 1 1 calc R U . . .
C37 C -0.4586(7) 1.1201(18) 0.1403(4) 0.073(3) Uani 1 1 d . . . . .
H37A H -0.403565 1.119524 0.145730 0.088 Uiso 1 1 calc R U . . .
H37B H -0.477358 1.010123 0.145137 0.088 Uiso 1 1 calc R U . . .
C38 C -0.4963(7) 1.2330(18) 0.1755(4) 0.076(3) Uani 1 1 d . . . . .
H38A H -0.490838 1.343805 0.165147 0.114 Uiso 1 1 calc R U . . .
H38B H -0.472138 1.220257 0.205698 0.114 Uiso 1 1 calc R U . . .
H38C H -0.549818 1.206599 0.177965 0.114 Uiso 1 1 calc R U . . .
C39 C -0.3565(8) 1.1883(16) -0.0710(4) 0.082(4) Uani 1 1 d . U . . .
H39A H -0.396776 1.153460 -0.049819 0.098 Uiso 1 1 calc R U . A 1
H39B H -0.375191 1.185295 -0.103239 0.098 Uiso 1 1 calc R U . A 1
C40 C -0.3218(12) 1.373(4) -0.0566(9) 0.035(6) Uani 0.400(18) 1 d . . P B 1
C41 C -0.3900(11) 1.491(2) -0.0587(8) 0.039(5) Uani 0.400(18) 1 d . . P B 1
H41A H -0.370856 1.599970 -0.052149 0.047 Uiso 0.400(18) 1 calc R U P B 1
H41B H -0.409573 1.491678 -0.090706 0.047 Uiso 0.400(18) 1 calc R U P B 1
C42 C -0.4561(12) 1.459(3) -0.0263(8) 0.047(6) Uani 0.400(18) 1 d . . P B 1
H42A H -0.476022 1.352119 -0.032119 0.070 Uiso 0.400(18) 1 calc R U P B 1
H42B H -0.495603 1.538596 -0.031803 0.070 Uiso 0.400(18) 1 calc R U P B 1
H42C H -0.438848 1.466733 0.005775 0.070 Uiso 0.400(18) 1 calc R U P B 1
C43 C -0.355(2) 1.329(3) -0.0430(9) 0.106(12) Uani 0.600(18) 1 d . . P B 2
H43A H -0.407784 1.367365 -0.039109 0.127 Uiso 0.600(18) 1 calc R U P B 2
H43B H -0.335975 1.300702 -0.012013 0.127 Uiso 0.600(18) 1 calc R U P B 2
C44 C -0.3123(17) 1.454(4) -0.0605(11) 0.098(10) Uani 0.600(18) 1 d . . P B 2
H44A H -0.262051 1.414217 -0.069798 0.117 Uiso 0.600(18) 1 calc R U P B 2
H44B H -0.305638 1.538228 -0.036995 0.117 Uiso 0.600(18) 1 calc R U P B 2
C45 C -0.3584(16) 1.523(3) -0.1056(9) 0.094(8) Uani 0.600(18) 1 d . . P B 2
H45A H -0.378033 1.434165 -0.123884 0.141 Uiso 0.600(18) 1 calc R U P B 2
H45B H -0.324382 1.587534 -0.124612 0.141 Uiso 0.600(18) 1 calc R U P B 2
H45C H -0.400311 1.590146 -0.095120 0.141 Uiso 0.600(18) 1 calc R U P B 2

loop_
_atom_site_aniso_label
_atom_site_aniso_U_11
_atom_site_aniso_U_22
_atom_site_aniso_U_33
_atom_site_aniso_U_23
_atom_site_aniso_U_13
_atom_site_aniso_U_12
S1 0.0188(7) 0.0190(8) 0.0200(7) 0.0007(5) -0.0068(5) -0.0027(5)
S2 0.0249(7) 0.0159(7) 0.0202(7) 0.0004(5) -0.0028(5) -0.0011(5)
Se1 0.0571(8) 0.0706(9) 0.0569(8) -0.0026(5) -0.0015(5) 0.0053(5)
O1 0.041(3) 0.037(3) 0.040(3) -0.010(2) 0.006(2) -0.008(2)
O2 0.035(3) 0.042(3) 0.061(4) -0.005(3) 0.001(3) 0.010(2)
O3 0.054(3) 0.041(3) 0.043(3) -0.005(3) -0.020(3) 0.004(3)
O4 0.063(4) 0.038(3) 0.030(3) -0.002(2) -0.008(2) -0.001(3)
O5 0.040(3) 0.051(3) 0.045(3) -0.013(3) -0.001(2) -0.005(3)
O6 0.042(3) 0.071(4) 0.048(3) -0.016(3) -0.017(3) 0.008(3)
O7 0.035(3) 0.052(3) 0.045(3) -0.018(3) 0.003(2) -0.005(2)
O8 0.043(3) 0.038(3) 0.039(3) 0.001(2) -0.007(2) 0.008(2)
C1 0.028(3) 0.028(3) 0.033(3) 0.000(3) -0.004(3) 0.001(3)
C2 0.029(3) 0.033(4) 0.030(3) 0.003(3) 0.000(3) 0.001(3)
C3 0.039(4) 0.027(4) 0.027(3) 0.005(3) -0.004(3) -0.004(3)
C4 0.039(4) 0.024(3) 0.036(4) -0.001(3) 0.001(3) -0.006(3)
C5 0.037(4) 0.026(3) 0.034(3) 0.004(3) -0.003(3) -0.007(3)
C6 0.031(3) 0.026(3) 0.037(4) 0.002(3) -0.004(3) -0.003(3)
C7 0.034(3) 0.030(4) 0.030(3) 0.001(3) -0.009(3) -0.005(3)
C8 0.035(3) 0.031(4) 0.033(4) -0.004(3) 0.000(3) -0.002(3)
C9 0.032(3) 0.031(4) 0.040(4) 0.000(3) 0.001(3) -0.002(3)
C10 0.031(3) 0.034(4) 0.039(4) 0.007(3) -0.005(3) -0.003(3)
C11 0.037(4) 0.031(4) 0.032(4) 0.002(3) -0.006(3) -0.006(3)
C12 0.041(4) 0.031(4) 0.036(4) 0.002(3) -0.011(3) -0.001(3)
C13 0.058(5) 0.029(4) 0.025(3) -0.003(3) -0.009(3) -0.010(3)
C14 0.044(4) 0.023(3) 0.036(4) 0.003(3) 0.000(3) -0.005(3)
C15 0.040(4) 0.025(3) 0.031(3) 0.001(3) 0.003(3) 0.001(3)
C16 0.032(3) 0.040(4) 0.025(3) -0.007(3) -0.001(3) -0.002(3)
C17 0.039(4) 0.045(4) 0.028(3) -0.010(3) 0.004(3) -0.006(3)
C18 0.032(3) 0.040(4) 0.036(4) -0.001(3) -0.002(3) 0.005(3)
C19 0.055(5) 0.040(4) 0.043(4) -0.003(4) 0.019(4) -0.009(4)
C20 0.052(5) 0.055(5) 0.048(5) -0.001(4) 0.010(4) -0.004(4)
C21 0.055(6) 0.080(8) 0.064(7) 0.003(6) 0.010(5) -0.003(5)
C22 0.083(9) 0.111(12) 0.082(9) 0.008(8) 0.001(7) 0.016(8)
C23 0.033(4) 0.032(4) 0.055(5) 0.001(3) -0.009(3) -0.001(3)
C24 0.037(4) 0.043(5) 0.075(6) -0.015(4) 0.002(4) -0.005(4)
C25 0.045(5) 0.060(6) 0.061(6) -0.001(5) -0.001(4) 0.001(4)
C26 0.050(5) 0.072(7) 0.106(10) -0.009(7) 0.020(6) 0.008(5)
C27 0.033(4) 0.067(6) 0.033(4) -0.002(4) -0.007(3) 0.001(4)
C28 0.057(6) 0.084(8) 0.044(5) 0.008(5) -0.017(4) -0.007(5)
C29 0.046(5) 0.100(9) 0.062(6) 0.017(6) -0.009(5) -0.012(5)
C30 0.069(7) 0.136(13) 0.038(5) 0.012(6) -0.009(5) 0.001(7)
C31 0.109(9) 0.051(5) 0.037(5) 0.007(4) 0.000(5) -0.001(6)
C32 0.096(9) 0.065(7) 0.074(8) -0.006(6) -0.003(7) -0.001(7)
C33 0.100(10) 0.123(13) 0.077(9) -0.009(9) 0.032(8) -0.026(9)
C34 0.112(14) 0.144(18) 0.17(2) -0.010(16) 0.017(14) 0.035(13)
C35 0.038(4) 0.053(5) 0.054(5) -0.014(4) 0.006(3) 0.009(4)
C36 0.047(5) 0.050(5) 0.053(5) -0.011(4) 0.002(4) 0.002(4)
C37 0.070(7) 0.105(10) 0.046(5) -0.002(6) 0.001(5) 0.003(7)
C38 0.062(6) 0.108(10) 0.059(6) -0.014(6) 0.016(5) 0.004(6)
C39 0.098(8) 0.083(8) 0.065(6) -0.024(6) -0.044(6) 0.052(7)
C40 0.021(8) 0.034(14) 0.048(13) -0.016(11) -0.007(8) -0.019(10)
C41 0.043(11) 0.013(8) 0.060(13) 0.001(8) -0.007(9) 0.015(7)
C42 0.053(12) 0.039(11) 0.048(12) 0.005(9) 0.000(9) 0.027(9)
C43 0.18(3) 0.057(15) 0.076(15) 0.004(11) 0.038(18) 0.082(19)
C44 0.11(2) 0.062(16) 0.13(2) -0.058(17) -0.014(16) -0.034(15)
C45 0.13(2) 0.063(13) 0.093(17) 0.004(12) -0.026(15) 0.017(13)

loop_
_atom_type_symbol
_atom_type_description
_atom_type_scat_dispersion_real
_atom_type_scat_dispersion_imag
_atom_type_scat_source
C C 0.0181 0.0091 'International Tables Vol C Tables 4.2.6.8 and 6.1.1.4'
H H 0.0000 0.0000 'International Tables Vol C Tables 4.2.6.8 and 6.1.1.4'
O O 0.0492 0.0322 'International Tables Vol C Tables 4.2.6.8 and 6.1.1.4'
S S 0.3331 0.5567 'International Tables Vol C Tables 4.2.6.8 and 6.1.1.4'
Se Se -0.7943 1.1372 'International Tables Vol C Tables 4.2.6.8 and 6.1.1.4'

loop_
_geom_angle_atom_site_label_1
_geom_angle_atom_site_label_2
_geom_angle_atom_site_label_3
_geom_angle
C11 S1 C10 89.8(3)
C14 S2 C15 88.2(3)
C7 Se1 C16 88.2(3)
C8 O1 C19 115.8(6)
C9 O2 C23 119.1(6)
C12 O3 C27 119.7(6)
C13 O4 C31 114.1(7)
C17 O7 C35 116.2(6)
C18 O8 C39 115.1(7)
C16 C1 C2 108.4(6)
C16 C1 C6 134.5(6)
C2 C1 C6 117.1(6)
C7 C2 C3 117.1(7)
C7 C2 C1 118.9(7)
C3 C2 C1 123.8(7)
C10 C3 C2 124.4(7)
C10 C3 C4 117.0(7)
C2 C3 C4 118.6(7)
C5 C4 C11 125.1(7)
C5 C4 C3 119.8(7)
C11 C4 C3 114.8(7)
C4 C5 C14 119.1(7)
C4 C5 C6 125.0(7)
C14 C5 C6 115.5(7)
C15 C6 C5 109.5(7)
C15 C6 C1 135.3(7)
C5 C6 C1 115.1(6)
C2 C7 C8 121.8(7)
C2 C7 Se1 109.6(5)
C8 C7 Se1 128.6(6)
O1 C8 C7 118.8(7)
O1 C8 C9 121.4(6)
C7 C8 C9 119.7(7)
O2 C9 C10 128.2(7)
O2 C9 C8 113.5(7)
C10 C9 C8 118.4(6)
C3 C10 C9 118.4(7)
C3 C10 S1 108.9(6)
C9 C10 S1 132.6(6)
C4 C11 C12 116.2(7)
C4 C11 S1 109.4(5)
C12 C11 S1 134.5(6)
O3 C12 C13 115.1(7)
O3 C12 C11 125.4(7)
C13 C12 C11 119.4(7)
O4 C13 C12 120.6(7)
O4 C13 C14 117.8(7)
C12 C13 C14 121.7(7)
C5 C14 C13 118.5(7)
C5 C14 S2 112.1(6)
C13 C14 S2 129.2(6)
C6 C15 C17 128.6(7)
C6 C15 S2 114.6(6)
C17 C15 S2 115.9(5)
C1 C16 C18 131.3(7)
C1 C16 Se1 114.7(5)
C18 C16 Se1 113.3(5)
O5 C17 O7 122.1(7)
O5 C17 C15 126.8(7)
O7 C17 C15 111.0(6)
O6 C18 O8 124.9(7)
O6 C18 C16 123.6(7)
O8 C18 C16 111.3(6)
O1 C19 C20 107.0(7)
C21 C20 C19 114.9(8)
C20 C21 C22 113.1(10)
O2 C23 C24 106.5(7)
C25 C24 C23 114.5(8)
C24 C25 C26 111.4(9)
O3 C27 C28 107.9(8)
C29 C28 C27 113.1(9)
C28 C29 C30 111.3(9)
C32 C31 O4 108.3(10)
C31 C32 C33 115.0(11)
C34 C33 C32 110.9(14)
O7 C35 C36 108.5(7)
C37 C36 C35 113.7(9)
C36 C37 C38 112.5(11)
C43 C39 O8 111.7(16)
O8 C39 C40 99.1(11)
C41 C40 C39 106.4(14)
C42 C41 C40 117.4(18)
C44 C43 C39 114(2)
C43 C44 C45 106(2)

loop_
_geom_bond_atom_site_label_1
_geom_bond_atom_site_label_2
_geom_bond_distance
S1 C11 1.848(8)
S1 C10 1.849(8)
S2 C14 1.778(8)
S2 C15 1.830(7)
Se1 C7 1.828(7)
Se1 C16 1.848(7)
O1 C8 1.367(9)
O1 C19 1.475(9)
O2 C9 1.355(9)
O2 C23 1.443(9)
O3 C12 1.361(9)
O3 C27 1.416(10)
O4 C13 1.350(9)
O4 C31 1.455(11)
O5 C17 1.210(9)
O6 C18 1.211(10)
O7 C17 1.367(9)
O7 C35 1.436(10)
O8 C18 1.336(10)
O8 C39 1.497(11)
C1 C16 1.386(10)
C1 C2 1.449(10)
C1 C6 1.464(10)
C2 C7 1.382(10)
C2 C3 1.390(10)
C3 C10 1.373(11)
C3 C4 1.402(11)
C4 C5 1.365(11)
C4 C11 1.392(11)
C5 C14 1.388(11)
C5 C6 1.453(10)
C6 C15 1.370(10)
C7 C8 1.385(10)
C8 C9 1.443(11)
C9 C10 1.405(11)
C11 C12 1.449(11)
C12 C13 1.375(12)
C13 C14 1.438(11)
C15 C17 1.465(11)
C16 C18 1.479(10)
C19 C20 1.515(13)
C20 C21 1.497(15)
C21 C22 1.56(2)
C23 C24 1.502(12)
C24 C25 1.489(12)
C25 C26 1.558(14)
C27 C28 1.536(12)
C28 C29 1.481(15)
C29 C30 1.518(15)
C31 C32 1.450(18)
C32 C33 1.61(2)
C33 C34 1.56(2)
C35 C36 1.513(12)
C36 C37 1.502(14)
C37 C38 1.515(16)
C39 C43 1.40(3)
C39 C40 1.68(3)
C40 C41 1.54(3)
C41 C42 1.50(3)
C43 C44 1.36(4)
C44 C45 1.62(4)
